data_8101455
loop_
_publ_author_name
'Meyer, Monika'
'Schleid, Thomas'

_publ_section_title
;
Crystal structure of hexapraseodymium(III) trinitride tetrasulfide chloride, 
Pr~6~N~3~S~4~Cl
;
_journal_issue 1
_journal_name_full 'Zeitschrift f\"ur Kristallographie - New Crystal Structures'
_journal_page_first 23
_journal_page_last 24
_journal_volume 214
_journal_year 1999
_chemical_formula_analytical 'Pr6 N3 S4 Cl'
_chemical_formula_sum 'Cl N3 Pr6 S4'
_chemical_formula_weight 1051.18
_chemical_name_common
;
  praseodymium(III) nitride sulfide chloride (6/3/4/1)
;
_space_group_IT_number 62
_symmetry_cell_setting orthorhombic
_symmetry_space_group_name_Hall '-P 2ac 2n'
_symmetry_space_group_name_H-M 'P n m a'
_cell_angle_alpha 90.0
_cell_angle_beta 90.0
_cell_angle_gamma 90.0
_cell_formula_units_Z 4
_cell_length_a 11.3987(8)
_cell_length_b 4.0235(3)
_cell_length_c 26.9993(14)
_cell_measurement_temperature 293(2)
_cell_volume 1238.26(14)
_diffrn_ambient_temperature 293(2)
_exptl_crystal_density_diffrn 5.64
_refine_ls_R_factor_obs 0.0373
_refine_ls_wR_factor_obs 0.0787
_cod_database_code 8101455

loop_
_symmetry_equiv_pos_as_xyz
'x, y, z'
'-x+1/2, -y, z+1/2'
'-x, y+1/2, -z'
'x+1/2, -y+1/2, -z+1/2'
'-x, -y, -z'
'x-1/2, y, -z-1/2'
'x, -y-1/2, z'
'-x-1/2, y-1/2, z-1/2'

loop_
_atom_site_aniso_label
_atom_site_aniso_U_11
_atom_site_aniso_U_22
_atom_site_aniso_U_33
_atom_site_aniso_U_23
_atom_site_aniso_U_13
_atom_site_aniso_U_12
Pr1 0.0116(2) 0.0132(3) 0.0138(2) 0.000 -0.0012(2) 0.000
Pr2 0.0138(3) 0.0140(3) 0.0158(2) 0.000 -0.0023(2) 0.000
Pr3 0.0124(3) 0.0146(3) 0.0151(2) 0.000 -0.0008(2) 0.000
Pr4 0.0130(3) 0.0134(3) 0.0138(2) 0.000 -0.0004(2) 0.000
Pr5 0.0126(3) 0.0181(4) 0.0158(2) 0.000 -0.0010(2) 0.000
Pr6 0.0135(3) 0.0142(3) 0.0149(2) 0.000 -0.0012(2) 0.000
N1 0.009(4) 0.017(5) 0.012(3) 0.000 0.000(3) 0.000
N2 0.020(5) 0.004(4) 0.017(4) 0.000 -0.004(3) 0.000
N3 0.018(5) 0.016(5) 0.016(4) 0.000 -0.004(3) 0.000
S1 0.0140(12) 0.0133(14) 0.0156(10) 0.000 0.0017(9) 0.000
S2 0.0149(12) 0.022(2) 0.0158(11) 0.000 -0.0018(9) 0.000
S3 0.0126(12) 0.018(2) 0.0186(11) 0.000 0.0001(9) 0.000
S4 0.0162(12) 0.0167(15) 0.0137(10) 0.000 0.0035(9) 0.000
Cl 0.0166(11) 0.0178(14) 0.0173(10) 0.000 -0.0007(9) 0.000

loop_
_atom_site_label
_atom_site_type_symbol
_atom_site_fract_x
_atom_site_fract_y
_atom_site_fract_z
_atom_site_U_iso_or_equiv
_atom_site_thermal_displace_type
_atom_site_occupancy
_atom_site_calc_flag
_atom_site_refinement_flags
_atom_site_disorder_group
Pr1 Pr 0.40104(5) 0.2500 0.46236(2) 0.01288(13) Uani 1 d S .
Pr2 Pr 0.24374(6) 0.2500 0.06443(2) 0.01456(13) Uani 1 d S .
Pr3 Pr 0.43801(5) 0.2500 0.19285(2) 0.01401(13) Uani 1 d S .
Pr4 Pr 0.24533(6) 0.2500 0.32661(2) 0.01339(14) Uani 1 d S .
Pr5 Pr 0.44107(6) 0.2500 0.92262(2) 0.01550(14) Uani 1 d S .
Pr6 Pr 0.38142(6) 0.2500 0.71331(2) 0.01421(14) Uani 1 d S .
N1 N 0.0980(8) 0.2500 0.0133(3) 0.013(2) Uani 1 d S .
N2 N 0.0621(9) 0.2500 0.3747(3) 0.013(2) Uani 1 d S .
N3 N 0.1111(9) 0.2500 0.2606(3) 0.017(2) Uani 1 d S .
S1 S 0.2041(3) 0.2500 0.89640(9) 0.0143(5) Uani 1 d S .
S2 S 0.0431(3) 0.2500 0.13630(9) 0.0175(6) Uani 1 d S .
S3 S 0.1449(3) 0.2500 0.50411(10) 0.0164(5) Uani 1 d S .
S4 S 0.1900(3) 0.2500 0.63676(9) 0.0155(5) Uani 1 d S .
Cl Cl 0.1374(3) 0.2500 0.76448(9) 0.0172(5) Uani 1 d S .

loop_
_geom_bond_atom_site_label_1
_geom_bond_atom_site_label_2
_geom_bond_distance
_geom_bond_site_symmetry_2
_geom_bond_publ_flag
Pr1 N1 2.338(9) 6_656 ?
Pr1 N1 2.438(4) 2_565 ?
Pr1 N1 2.438(4) 2 ?
Pr1 S1 2.942(2) 2_554 ?
Pr1 S1 2.942(2) 2_564 ?
Pr1 S2 3.117(3) 6_656 ?
Pr1 S3 3.130(3) . ?
Pr1 Pr1 3.6424(10) 5_666 ?
Pr1 Pr1 3.6424(10) 5_656 ?
Pr1 Pr2 3.7901(7) 2_565 ?
Pr1 Pr2 3.7901(7) 2 ?
Pr1 Pr2 3.9728(9) 6_656 ?
Pr2 N1 2.160(9) . ?
Pr2 S3 2.883(2) 2_554 ?
Pr2 S3 2.883(2) 2_564 ?
Pr2 S4 2.904(2) 2_564 ?
Pr2 S4 2.904(2) 2_554 ?
Pr2 S2 3.000(3) . ?
Pr2 Pr1 3.7901(7) 2_554 ?
Pr2 Pr1 3.7901(7) 2_564 ?
Pr2 Pr1 3.9728(9) 6_556 ?
Pr2 Pr2 4.0235(3) 1_545 ?
Pr2 Pr2 4.0235(3) 1_565 ?
Pr2 Pr3 4.1139(8) . ?
Pr3 N2 2.307(9) 6_656 ?
Pr3 N3 2.340(10) 6_656 ?
Pr3 S4 2.910(2) 2_554 ?
Pr3 S4 2.910(2) 2_564 ?
Pr3 Cl 2.920(2) 2_564 ?
Pr3 Cl 2.920(2) 2_554 ?
Pr3 Pr4 3.5423(9) 6_656 ?
Pr3 Pr6 3.8344(7) 5_666 ?
Pr3 Pr6 3.8344(7) 5_656 ?
Pr3 Pr5 3.9581(7) 5_656 ?
Pr3 Pr5 3.9581(7) 5_666 ?
Pr3 Pr3 4.0235(3) 1_545 ?
Pr4 N3 2.349(9) . ?
Pr4 N2 2.459(10) . ?
Pr4 S1 2.816(2) 2_564 ?
Pr4 S1 2.816(2) 2_554 ?
Pr4 Cl 2.941(2) 2_554 ?
Pr4 Cl 2.941(2) 2_564 ?
Pr4 Pr3 3.5423(9) 6_556 ?
Pr4 Pr5 3.9091(7) 2_564 ?
Pr4 Pr5 3.9091(7) 2_554 ?
Pr4 Pr6 3.9360(7) 2_554 ?
Pr4 Pr6 3.9360(7) 2_564 ?
Pr4 Pr4 4.0235(3) 1_565 ?
Pr5 N2 2.393(5) 2 ?
Pr5 N2 2.393(4) 2_565 ?
Pr5 S1 2.792(3) . ?
Pr5 S3 3.052(3) 6_657 ?
Pr5 S3 3.138(2) 2_565 ?
Pr5 S3 3.138(2) 2 ?
Pr5 S4 3.259(3) 6_657 ?
Pr5 Pr4 3.9091(7) 2 ?
Pr5 Pr4 3.9091(7) 2_565 ?
Pr5 Pr3 3.9581(7) 5_656 ?
Pr5 Pr3 3.9581(7) 5_666 ?
Pr5 Pr5 4.0235(3) 1_565 ?
Pr6 N3 2.384(5) 2_565 ?
Pr6 N3 2.384(5) 2 ?
Pr6 Cl 2.978(3) 6_657 ?
Pr6 S4 3.005(3) . ?
Pr6 S2 3.019(2) 2 ?
Pr6 S2 3.019(2) 2_565 ?
Pr6 Cl 3.106(3) . ?
Pr6 Pr3 3.8344(7) 5_666 ?
Pr6 Pr3 3.8344(7) 5_656 ?
Pr6 Pr4 3.9360(7) 2_565 ?
Pr6 Pr4 3.9360(7) 2 ?
Pr6 Pr6 4.0235(3) 1_545 ?
N1 Pr1 2.338(9) 6_556 ?
N1 Pr1 2.438(4) 2_554 ?
N1 Pr1 2.438(4) 2_564 ?
N2 Pr3 2.307(9) 6_556 ?
N2 Pr5 2.393(5) 2_564 ?
N2 Pr5 2.393(5) 2_554 ?
N3 Pr3 2.340(10) 6_556 ?
N3 Pr6 2.384(5) 2_554 ?
N3 Pr6 2.384(5) 2_564 ?
S1 Pr4 2.816(2) 2 ?
S1 Pr4 2.816(2) 2_565 ?
S1 Pr1 2.942(2) 2_565 ?
S1 Pr1 2.942(2) 2 ?
S2 Pr6 3.019(2) 2_564 ?
S2 Pr6 3.019(2) 2_554 ?
S2 Pr1 3.117(3) 6_556 ?
S3 Pr2 2.883(2) 2_565 ?
S3 Pr2 2.883(2) 2 ?
S3 Pr5 3.052(3) 6_557 ?
S3 Pr5 3.138(2) 2_554 ?
S3 Pr5 3.138(2) 2_564 ?
S4 Pr2 2.904(2) 2 ?
S4 Pr2 2.904(2) 2_565 ?
S4 Pr3 2.910(2) 2_565 ?
S4 Pr3 2.910(2) 2 ?
S4 Pr5 3.259(3) 6_557 ?
Cl Pr3 2.920(2) 2 ?
Cl Pr3 2.920(2) 2_565 ?
Cl Pr4 2.941(2) 2_565 ?
Cl Pr4 2.941(2) 2 ?
Cl Pr6 2.978(3) 6_557 ?
